data_1520957
loop_
_publ_author_name
'Aluthge, D. C.'
'Ahn, J. M.'
'Mehrkhodavandi, P.'

_publ_section_title
;
 Overcoming aggregation in indium salen catalysts for isoselective lactide
 polymerization
;
_journal_issue 9
_journal_name_full 'Chem. Sci.'
_journal_page_first 5284
_journal_paper_doi 10.1039/C5SC01584G
_journal_volume 6
_journal_year 2015
_chemical_absolute_configuration syn
_chemical_formula_sum 'C42 H58 In N3 O3'
_chemical_formula_weight 767.73
_chemical_name_systematic
;
 ?
;
_chemical_properties_physical 'Air-sensitive, Moisture-sensitive, Oxygen-sensitive'
_space_group_IT_number 19
_symmetry_cell_setting orthorhombic
_symmetry_space_group_name_Hall 'P 2ac 2ab'
_symmetry_space_group_name_H-M 'P 21 21 21'
_atom_sites_solution_hydrogens geom
_atom_sites_solution_primary direct
_atom_sites_solution_secondary difmap
_audit_creation_method SHELXL-97
_audit_update_record
;
2015-04-30 deposited with the CCDC.
2015-06-22 downloaded from the CCDC.
;
_cell_angle_alpha 90.00
_cell_angle_beta 90.00
_cell_angle_gamma 90.00
_cell_formula_units_Z 4
_cell_length_a 9.192(2)
_cell_length_b 16.465(4)
_cell_length_c 25.858(6)
_cell_measurement_reflns_used 9657
_cell_measurement_temperature 90(1)
_cell_measurement_theta_max 29.26
_cell_measurement_theta_min 2.35
_cell_volume 3913.5(16)
_computing_structure_refinement 'SHELXL-97 (Sheldrick, 2008)'
_diffrn_ambient_temperature 90(1)
_diffrn_measured_fraction_theta_full 1.000
_diffrn_measured_fraction_theta_max 0.994
_diffrn_measurement_device_type 'Bruker APEX DUO'
_diffrn_radiation_monochromator graphite
_diffrn_radiation_source 'fine-focus sealed tube'
_diffrn_radiation_type MoK\a
_diffrn_radiation_wavelength 0.71073
_diffrn_reflns_av_R_equivalents 0.0511
_diffrn_reflns_av_sigmaI/netI 0.0508
_diffrn_reflns_limit_h_max 12
_diffrn_reflns_limit_h_min -12
_diffrn_reflns_limit_k_max 12
_diffrn_reflns_limit_k_min -22
_diffrn_reflns_limit_l_max 34
_diffrn_reflns_limit_l_min -35
_diffrn_reflns_number 48390
_diffrn_reflns_theta_full 26.00
_diffrn_reflns_theta_max 29.31
_diffrn_reflns_theta_min 1.47
_exptl_absorpt_coefficient_mu 0.644
_exptl_absorpt_correction_T_max 0.9256
_exptl_absorpt_correction_T_min 0.8356
_exptl_absorpt_correction_type multi-scan
_exptl_crystal_colour Yellow
_exptl_crystal_density_diffrn 1.303
_exptl_crystal_density_method 'not measured'
_exptl_crystal_description Blade
_exptl_crystal_F_000 1616
_exptl_crystal_size_max 0.320
_exptl_crystal_size_mid 0.270
_exptl_crystal_size_min 0.120
_refine_diff_density_max 0.578
_refine_diff_density_min -0.584
_refine_diff_density_rms 0.071
_refine_ls_abs_structure_details 'Flack H D (1983), Acta Cryst. A39, 876-881'
_refine_ls_abs_structure_Flack -0.015(11)
_refine_ls_extinction_method none
_refine_ls_goodness_of_fit_ref 1.023
_refine_ls_hydrogen_treatment constr
_refine_ls_matrix_type full
_refine_ls_number_parameters 454
_refine_ls_number_reflns 10629
_refine_ls_number_restraints 0
_refine_ls_restrained_S_all 1.023
_refine_ls_R_factor_all 0.0388
_refine_ls_R_factor_gt 0.0307
_refine_ls_shift/su_max 0.003
_refine_ls_shift/su_mean 0.000
_refine_ls_structure_factor_coef Fsqd
_refine_ls_weighting_details 'calc w=1/[\s^2^(Fo^2^)+(0.0242P)^2^+0.0355P] where P=(Fo^2^+2Fc^2^)/3'
_refine_ls_weighting_scheme calc
_refine_ls_wR_factor_gt 0.0550
_refine_ls_wR_factor_ref 0.0572
_reflns_number_gt 9566
_reflns_number_total 10629
_reflns_threshold_expression >2\s(I)
_cod_data_source_file c5sc01584g2.cif
_cod_data_source_block pm136
_cod_depositor_comments
;
The following automatic conversions were performed:

'_symmetry_cell_setting' value 'Orthorhombic' changed to
'orthorhombic' according to
/usr/data/users/saulius/crontab/automatic-downloads/rss-feeds/RSC/lib/dictionaries/cif_core.dic
dictionary named 'cif_core.dic' version 2.4.2 from 2011-04-26.

Automatic conversion script
Id: cif_fix_values 3271 2015-04-21 07:52:19Z andrius 

 Adding full bibliography for 1520954--1520958.cif.
;
_cod_original_cell_volume 3913.6(15)
_cod_database_code 1520957

loop_
_symmetry_equiv_pos_as_xyz
'x, y, z'
'-x+1/2, -y, z+1/2'
'x+1/2, -y+1/2, -z'
'-x, y+1/2, -z+1/2'

loop_
_atom_site_label
_atom_site_type_symbol
_atom_site_fract_x
_atom_site_fract_y
_atom_site_fract_z
_atom_site_U_iso_or_equiv
_atom_site_adp_type
_atom_site_occupancy
_atom_site_symmetry_multiplicity
_atom_site_calc_flag
_atom_site_refinement_flags
C1 C 0.6535(2) 0.00097(14) 0.00269(8) 0.0115(4) Uani 1 1 d .
H1 H 0.5861 -0.0013 -0.0241 0.014 Uiso 1 1 calc R
C2 C 0.8471(2) 0.27125(14) 0.03021(8) 0.0122(4) Uani 1 1 d .
H2 H 0.8312 0.3106 0.0050 0.015 Uiso 1 1 calc R
C3 C 0.7355(2) 0.11734(13) -0.04307(7) 0.0121(4) Uani 1 1 d .
H3 H 0.6473 0.1501 -0.0387 0.015 Uiso 1 1 calc R
C4 C 0.8688(2) 0.17524(14) -0.04043(8) 0.0125(4) Uani 1 1 d .
H4 H 0.9552 0.1431 -0.0489 0.015 Uiso 1 1 calc R
C5 C 0.7288(2) 0.07752(15) -0.09616(8) 0.0185(5) Uani 1 1 d .
H5A H 0.6436 0.0429 -0.0982 0.022 Uiso 1 1 calc R
H5B H 0.8142 0.0438 -0.1011 0.022 Uiso 1 1 calc R
C6 C 0.8549(2) 0.24105(15) -0.08137(8) 0.0168(5) Uani 1 1 d .
H6A H 0.9380 0.2773 -0.0796 0.020 Uiso 1 1 calc R
H6B H 0.7676 0.2727 -0.0753 0.020 Uiso 1 1 calc R
C7 C 0.7218(3) 0.14156(15) -0.13885(8) 0.0194(5) Uani 1 1 d .
H7A H 0.7248 0.1149 -0.1723 0.023 Uiso 1 1 calc R
H7B H 0.6305 0.1708 -0.1363 0.023 Uiso 1 1 calc R
C8 C 0.8476(3) 0.20152(15) -0.13498(9) 0.0182(5) Uani 1 1 d .
H8A H 0.8359 0.2434 -0.1610 0.022 Uiso 1 1 calc R
H8B H 0.9383 0.1734 -0.1418 0.022 Uiso 1 1 calc R
C9 C 0.6422(2) -0.06257(13) 0.04126(8) 0.0102(4) Uani 1 1 d .
C10 C 0.7276(2) -0.06658(12) 0.08741(8) 0.0101(4) Uani 1 1 d .
C11 C 0.7021(2) -0.13389(13) 0.12148(8) 0.0101(4) Uani 1 1 d .
C12 C 0.5984(2) -0.19091(13) 0.10806(8) 0.0113(4) Uani 1 1 d .
H12 H 0.5815 -0.2334 0.1310 0.014 Uiso 1 1 calc R
C13 C 0.51586(18) -0.18907(12) 0.06172(9) 0.0111(4) Uani 1 1 d .
C14 C 0.5401(2) -0.12398(14) 0.02984(8) 0.0112(4) Uani 1 1 d .
H14 H 0.4869 -0.1201 -0.0007 0.013 Uiso 1 1 calc R
C15 C 0.7922(2) -0.14136(14) 0.17185(8) 0.0124(4) Uani 1 1 d .
C16 C 0.9558(2) -0.14738(16) 0.15841(9) 0.0194(5) Uani 1 1 d .
H16A H 0.9720 -0.1938 0.1367 0.029 Uiso 1 1 calc R
H16B H 1.0113 -0.1530 0.1897 0.029 Uiso 1 1 calc R
H16C H 0.9857 -0.0991 0.1405 0.029 Uiso 1 1 calc R
C17 C 0.7652(3) -0.06801(14) 0.20680(9) 0.0214(5) Uani 1 1 d .
H17A H 0.7809 -0.0190 0.1875 0.032 Uiso 1 1 calc R
H17B H 0.8309 -0.0697 0.2356 0.032 Uiso 1 1 calc R
H17C H 0.6667 -0.0693 0.2192 0.032 Uiso 1 1 calc R
C18 C 0.7535(2) -0.21824(14) 0.20245(9) 0.0166(5) Uani 1 1 d .
H18A H 0.6531 -0.2161 0.2126 0.025 Uiso 1 1 calc R
H18B H 0.8137 -0.2215 0.2327 0.025 Uiso 1 1 calc R
H18C H 0.7696 -0.2652 0.1812 0.025 Uiso 1 1 calc R
C19 C 0.4062(2) -0.25636(13) 0.04856(7) 0.0132(4) Uani 1 1 d .
C20 C 0.2691(2) -0.24490(17) 0.08152(9) 0.0249(6) Uani 1 1 d .
H20A H 0.2947 -0.2470 0.1175 0.037 Uiso 1 1 calc R
H20B H 0.2008 -0.2873 0.0739 0.037 Uiso 1 1 calc R
H20C H 0.2260 -0.1932 0.0738 0.037 Uiso 1 1 calc R
C21 C 0.3630(3) -0.25270(18) -0.00868(9) 0.0263(6) Uani 1 1 d .
H21A H 0.3112 -0.2032 -0.0153 0.040 Uiso 1 1 calc R
H21B H 0.3018 -0.2982 -0.0168 0.040 Uiso 1 1 calc R
H21C H 0.4489 -0.2545 -0.0297 0.040 Uiso 1 1 calc R
C22 C 0.4709(3) -0.33969(15) 0.05879(13) 0.0321(6) Uani 1 1 d .
H22A H 0.5615 -0.3448 0.0406 0.048 Uiso 1 1 calc R
H22B H 0.4047 -0.3808 0.0470 0.048 Uiso 1 1 calc R
H22C H 0.4875 -0.3462 0.0952 0.048 Uiso 1 1 calc R
C23 C 0.8304(2) 0.29662(14) 0.08347(9) 0.0130(5) Uani 1 1 d .
C24 C 0.8168(2) 0.24134(14) 0.12579(8) 0.0113(4) Uani 1 1 d .
C25 C 0.7750(2) 0.27427(13) 0.17538(8) 0.0114(4) Uani 1 1 d .
C26 C 0.7693(2) 0.35776(13) 0.18036(8) 0.0125(4) Uani 1 1 d .
H26 H 0.7503 0.3787 0.2131 0.015 Uiso 1 1 calc R
C27 C 0.79018(19) 0.41379(15) 0.13975(8) 0.0127(4) Uani 1 1 d .
C28 C 0.8148(2) 0.38091(14) 0.09140(8) 0.0144(5) Uani 1 1 d .
H28 H 0.8213 0.4156 0.0631 0.017 Uiso 1 1 calc R
C29 C 0.7325(2) 0.21858(14) 0.22074(8) 0.0133(4) Uani 1 1 d .
C30 C 0.6132(2) 0.15862(15) 0.20366(9) 0.0179(5) Uani 1 1 d .
H30A H 0.5288 0.1883 0.1927 0.027 Uiso 1 1 calc R
H30B H 0.5877 0.1241 0.2322 0.027 Uiso 1 1 calc R
H30C H 0.6486 0.1261 0.1755 0.027 Uiso 1 1 calc R
C31 C 0.8621(2) 0.16951(16) 0.24134(9) 0.0176(5) Uani 1 1 d .
H31A H 0.8920 0.1307 0.2158 0.026 Uiso 1 1 calc R
H31B H 0.8341 0.1416 0.2724 0.026 Uiso 1 1 calc R
H31C H 0.9415 0.2056 0.2488 0.026 Uiso 1 1 calc R
C32 C 0.6704(2) 0.26726(16) 0.26615(9) 0.0201(5) Uani 1 1 d .
H32A H 0.7454 0.3009 0.2806 0.030 Uiso 1 1 calc R
H32B H 0.6350 0.2306 0.2921 0.030 Uiso 1 1 calc R
H32C H 0.5920 0.3008 0.2542 0.030 Uiso 1 1 calc R
C33 C 0.7813(2) 0.50460(14) 0.15078(8) 0.0147(5) Uani 1 1 d .
C34 C 0.8025(3) 0.55521(15) 0.10189(9) 0.0201(5) Uani 1 1 d .
H34A H 0.8974 0.5449 0.0878 0.030 Uiso 1 1 calc R
H34B H 0.7937 0.6118 0.1102 0.030 Uiso 1 1 calc R
H34C H 0.7298 0.5407 0.0769 0.030 Uiso 1 1 calc R
C35 C 0.6304(2) 0.52544(15) 0.17357(9) 0.0182(5) Uani 1 1 d .
H35A H 0.5561 0.5113 0.1491 0.027 Uiso 1 1 calc R
H35B H 0.6256 0.5826 0.1808 0.027 Uiso 1 1 calc R
H35C H 0.6159 0.4954 0.2050 0.027 Uiso 1 1 calc R
C36 C 0.9010(2) 0.52800(14) 0.18986(9) 0.0186(5) Uani 1 1 d .
H36A H 0.8852 0.4996 0.2218 0.028 Uiso 1 1 calc R
H36B H 0.8978 0.5855 0.1960 0.028 Uiso 1 1 calc R
H36C H 0.9945 0.5135 0.1761 0.028 Uiso 1 1 calc R
C37 C 1.1789(3) -0.00589(16) 0.03602(9) 0.0208(5) Uani 1 1 d .
H37A H 1.2675 -0.0036 0.0157 0.025 Uiso 1 1 calc R
H37B H 1.1474 -0.0621 0.0370 0.025 Uiso 1 1 calc R
C38 C 1.2127(2) 0.02149(14) 0.09062(9) 0.0138(5) Uani 1 1 d .
C39 C 1.3304(2) -0.00796(15) 0.11930(9) 0.0174(5) Uani 1 1 d .
H39 H 1.3915 -0.0475 0.1056 0.021 Uiso 1 1 calc R
C40 C 1.3543(2) 0.02236(16) 0.16820(9) 0.0194(5) Uani 1 1 d .
H40 H 1.4306 0.0025 0.1882 0.023 Uiso 1 1 calc R
C41 C 1.2638(2) 0.08277(16) 0.18742(8) 0.0176(4) Uani 1 1 d .
H41 H 1.2806 0.1056 0.2198 0.021 Uiso 1 1 calc R
C42 C 1.1486(2) 0.10800(14) 0.15748(8) 0.0138(5) Uani 1 1 d .
H42 H 1.0864 0.1476 0.1705 0.017 Uiso 1 1 calc R
N1 N 0.74429(19) 0.05969(11) 0.00077(7) 0.0113(4) Uani 1 1 d .
N2 N 0.88173(18) 0.20006(12) 0.01411(7) 0.0119(4) Uani 1 1 d .
N3 N 1.12244(16) 0.07750(12) 0.11006(6) 0.0120(4) Uani 1 1 d .
O1 O 0.82607(16) -0.01233(10) 0.09932(6) 0.0157(3) Uani 1 1 d .
O2 O 0.83762(16) 0.16315(9) 0.12151(6) 0.0137(3) Uani 1 1 d .
O3 O 1.07278(18) 0.03985(10) 0.01138(5) 0.0187(3) Uani 1 1 d .
In1 In 0.915451(14) 0.087908(9) 0.060782(5) 0.01019(4) Uani 1 1 d .

loop_
_atom_site_aniso_label
_atom_site_aniso_U_11
_atom_site_aniso_U_22
_atom_site_aniso_U_33
_atom_site_aniso_U_23
_atom_site_aniso_U_13
_atom_site_aniso_U_12
C1 0.0105(9) 0.0147(12) 0.0092(10) -0.0030(9) -0.0026(8) 0.0043(8)
C2 0.0156(10) 0.0101(12) 0.0111(10) 0.0030(9) -0.0012(8) -0.0017(8)
C3 0.0160(9) 0.0125(11) 0.0078(9) 0.0038(8) -0.0022(8) 0.0017(8)
C4 0.0157(9) 0.0109(12) 0.0109(10) -0.0031(9) -0.0003(8) 0.0004(8)
C5 0.0262(11) 0.0170(14) 0.0123(10) -0.0015(10) -0.0029(8) -0.0064(10)
C6 0.0226(10) 0.0148(13) 0.0131(10) 0.0014(10) 0.0006(9) -0.0019(9)
C7 0.0293(12) 0.0209(14) 0.0082(10) 0.0015(10) -0.0026(9) -0.0051(10)
C8 0.0263(12) 0.0176(14) 0.0107(11) 0.0003(10) 0.0016(9) -0.0022(10)
C9 0.0111(8) 0.0101(11) 0.0093(9) 0.0009(8) 0.0013(7) 0.0024(8)
C10 0.0124(9) 0.0085(12) 0.0094(10) -0.0016(8) 0.0000(7) 0.0003(7)
C11 0.0101(9) 0.0107(11) 0.0095(10) -0.0009(8) 0.0014(7) 0.0038(8)
C12 0.0082(9) 0.0122(11) 0.0135(10) 0.0024(8) 0.0016(8) 0.0040(9)
C13 0.0083(8) 0.0104(10) 0.0146(10) -0.0008(10) -0.0006(9) 0.0021(7)
C14 0.0092(8) 0.0139(12) 0.0104(10) -0.0016(9) -0.0008(7) 0.0025(8)
C15 0.0114(9) 0.0133(12) 0.0125(10) 0.0035(9) -0.0017(8) -0.0016(8)
C16 0.0121(10) 0.0264(14) 0.0197(12) 0.0105(11) -0.0015(8) -0.0002(9)
C17 0.0311(12) 0.0193(15) 0.0139(11) -0.0001(10) -0.0084(10) 0.0009(10)
C18 0.0138(9) 0.0174(13) 0.0186(11) 0.0095(10) -0.0032(9) -0.0013(9)
C19 0.0116(8) 0.0128(11) 0.0152(10) 0.0019(8) -0.0008(8) -0.0013(9)
C20 0.0184(11) 0.0323(16) 0.0241(13) -0.0048(12) 0.0043(10) -0.0124(11)
C21 0.0325(13) 0.0323(16) 0.0143(12) -0.0022(12) -0.0005(10) -0.0208(12)
C22 0.0260(11) 0.0155(13) 0.0549(18) -0.0009(16) -0.0151(14) -0.0023(9)
C23 0.0150(10) 0.0116(12) 0.0124(10) -0.0015(9) -0.0008(8) 0.0016(9)
C24 0.0093(8) 0.0124(12) 0.0124(10) 0.0001(9) -0.0020(8) -0.0018(8)
C25 0.0098(9) 0.0133(12) 0.0110(10) 0.0003(9) -0.0020(7) -0.0003(8)
C26 0.0111(9) 0.0160(12) 0.0106(10) -0.0030(9) -0.0004(8) 0.0005(8)
C27 0.0114(8) 0.0128(11) 0.0138(10) -0.0007(10) -0.0016(7) 0.0012(10)
C28 0.0190(10) 0.0136(12) 0.0107(10) 0.0008(9) -0.0024(8) 0.0002(9)
C29 0.0116(9) 0.0166(12) 0.0117(10) 0.0019(9) 0.0000(8) -0.0015(9)
C30 0.0134(11) 0.0213(13) 0.0190(11) 0.0051(10) -0.0024(8) -0.0027(9)
C31 0.0135(9) 0.0245(14) 0.0148(11) 0.0048(10) -0.0008(8) -0.0005(9)
C32 0.0221(11) 0.0222(14) 0.0162(12) 0.0020(10) 0.0065(9) -0.0007(10)
C33 0.0187(10) 0.0128(12) 0.0127(11) -0.0024(9) -0.0002(8) 0.0017(9)
C34 0.0300(12) 0.0123(12) 0.0180(12) -0.0017(10) 0.0053(10) 0.0029(10)
C35 0.0187(10) 0.0169(13) 0.0189(12) -0.0022(10) 0.0010(9) 0.0036(9)
C36 0.0177(10) 0.0182(12) 0.0199(11) -0.0059(9) 0.0004(10) -0.0002(10)
C37 0.0214(11) 0.0282(15) 0.0129(11) -0.0040(11) -0.0026(9) 0.0086(11)
C38 0.0138(10) 0.0141(12) 0.0133(11) 0.0006(9) 0.0012(8) -0.0013(9)
C39 0.0154(10) 0.0205(14) 0.0163(11) 0.0016(10) 0.0019(9) 0.0050(9)
C40 0.0134(9) 0.0274(15) 0.0176(12) 0.0050(11) -0.0035(9) -0.0020(10)
C41 0.0158(9) 0.0239(13) 0.0130(10) -0.0016(11) 0.0001(8) -0.0037(11)
C42 0.0117(9) 0.0152(13) 0.0144(10) -0.0029(9) 0.0034(8) -0.0018(8)
N1 0.0149(8) 0.0104(9) 0.0088(8) 0.0008(7) -0.0017(7) -0.0001(7)
N2 0.0154(9) 0.0110(10) 0.0092(9) -0.0002(8) -0.0026(7) -0.0029(7)
N3 0.0108(7) 0.0132(11) 0.0120(8) -0.0004(8) 0.0017(6) -0.0016(7)
O1 0.0199(7) 0.0154(9) 0.0118(8) 0.0028(7) -0.0075(6) -0.0062(7)
O2 0.0196(7) 0.0089(8) 0.0126(8) 0.0005(6) -0.0008(6) 0.0013(6)
O3 0.0220(8) 0.0246(9) 0.0094(7) -0.0031(7) -0.0027(7) 0.0102(8)
In1 0.01261(5) 0.00890(6) 0.00907(6) 0.00009(7) -0.00256(6) -0.00027(6)

loop_
_atom_type_symbol
_atom_type_description
_atom_type_scat_dispersion_real
_atom_type_scat_dispersion_imag
_atom_type_scat_source
C C 0.0033 0.0016 'International Tables Vol C Tables 4.2.6.8 and 6.1.1.4'
H H 0.0000 0.0000 'International Tables Vol C Tables 4.2.6.8 and 6.1.1.4'
N N 0.0061 0.0033 'International Tables Vol C Tables 4.2.6.8 and 6.1.1.4'
O O 0.0106 0.0060 'International Tables Vol C Tables 4.2.6.8 and 6.1.1.4'
In In -0.7276 1.3100 'International Tables Vol C Tables 4.2.6.8 and 6.1.1.4'

loop_
_geom_angle_atom_site_label_1
_geom_angle_atom_site_label_2
_geom_angle_atom_site_label_3
_geom_angle
N1 C1 C9 128.31(19)
N1 C1 H1 115.8
C9 C1 H1 115.8
N2 C2 C23 126.8(2)
N2 C2 H2 116.6
C23 C2 H2 116.6
N1 C3 C5 114.60(18)
N1 C3 C4 108.45(16)
C5 C3 C4 109.59(17)
N1 C3 H3 108.0
C5 C3 H3 108.0
C4 C3 H3 108.0
N2 C4 C6 118.40(18)
N2 C4 C3 106.02(16)
C6 C4 C3 109.93(17)
N2 C4 H4 107.3
C6 C4 H4 107.3
C3 C4 H4 107.3
C3 C5 C7 110.85(19)
C3 C5 H5A 109.5
C7 C5 H5A 109.5
C3 C5 H5B 109.5
C7 C5 H5B 109.5
H5A C5 H5B 108.1
C4 C6 C8 109.31(19)
C4 C6 H6A 109.8
C8 C6 H6A 109.8
C4 C6 H6B 109.8
C8 C6 H6B 109.8
H6A C6 H6B 108.3
C8 C7 C5 111.59(19)
C8 C7 H7A 109.3
C5 C7 H7A 109.3
C8 C7 H7B 109.3
C5 C7 H7B 109.3
H7A C7 H7B 108.0
C7 C8 C6 111.58(19)
C7 C8 H8A 109.3
C6 C8 H8A 109.3
C7 C8 H8B 109.3
C6 C8 H8B 109.3
H8A C8 H8B 108.0
C14 C9 C10 120.46(19)
C14 C9 C1 114.91(18)
C10 C9 C1 124.62(19)
O1 C10 C9 123.00(18)
O1 C10 C11 119.73(18)
C9 C10 C11 117.27(18)
C12 C11 C10 118.88(18)
C12 C11 C15 121.75(19)
C10 C11 C15 119.36(18)
C11 C12 C13 124.50(19)
C11 C12 H12 117.7
C13 C12 H12 117.7
C14 C13 C12 115.98(18)
C14 C13 C19 122.50(19)
C12 C13 C19 121.52(18)
C13 C14 C9 122.86(19)
C13 C14 H14 118.6
C9 C14 H14 118.6
C17 C15 C18 108.00(18)
C17 C15 C16 109.98(19)
C18 C15 C16 106.77(18)
C17 C15 C11 110.32(18)
C18 C15 C11 112.04(18)
C16 C15 C11 109.64(17)
C15 C16 H16A 109.5
C15 C16 H16B 109.5
H16A C16 H16B 109.5
C15 C16 H16C 109.5
H16A C16 H16C 109.5
H16B C16 H16C 109.5
C15 C17 H17A 109.5
C15 C17 H17B 109.5
H17A C17 H17B 109.5
C15 C17 H17C 109.5
H17A C17 H17C 109.5
H17B C17 H17C 109.5
C15 C18 H18A 109.5
C15 C18 H18B 109.5
H18A C18 H18B 109.5
C15 C18 H18C 109.5
H18A C18 H18C 109.5
H18B C18 H18C 109.5
C22 C19 C20 109.7(2)
C22 C19 C21 107.8(2)
C20 C19 C21 108.61(18)
C22 C19 C13 110.84(17)
C20 C19 C13 109.11(17)
C21 C19 C13 110.82(18)
C19 C20 H20A 109.5
C19 C20 H20B 109.5
H20A C20 H20B 109.5
C19 C20 H20C 109.5
H20A C20 H20C 109.5
H20B C20 H20C 109.5
C19 C21 H21A 109.5
C19 C21 H21B 109.5
H21A C21 H21B 109.5
C19 C21 H21C 109.5
H21A C21 H21C 109.5
H21B C21 H21C 109.5
C19 C22 H22A 109.5
C19 C22 H22B 109.5
H22A C22 H22B 109.5
C19 C22 H22C 109.5
H22A C22 H22C 109.5
H22B C22 H22C 109.5
C28 C23 C24 120.4(2)
C28 C23 C2 115.7(2)
C24 C23 C2 123.6(2)
O2 C24 C23 123.38(19)
O2 C24 C25 118.96(19)
C23 C24 C25 117.6(2)
C26 C25 C24 117.8(2)
C26 C25 C29 120.81(19)
C24 C25 C29 121.35(19)
C25 C26 C27 125.2(2)
C25 C26 H26 117.4
C27 C26 H26 117.4
C28 C27 C26 116.1(2)
C28 C27 C33 124.2(2)
C26 C27 C33 119.66(19)
C27 C28 C23 122.3(2)
C27 C28 H28 118.9
C23 C28 H28 118.9
C32 C29 C31 107.37(18)
C32 C29 C25 111.52(19)
C31 C29 C25 112.41(17)
C32 C29 C30 106.84(17)
C31 C29 C30 108.36(19)
C25 C29 C30 110.11(17)
C29 C30 H30A 109.5
C29 C30 H30B 109.5
H30A C30 H30B 109.5
C29 C30 H30C 109.5
H30A C30 H30C 109.5
H30B C30 H30C 109.5
C29 C31 H31A 109.5
C29 C31 H31B 109.5
H31A C31 H31B 109.5
C29 C31 H31C 109.5
H31A C31 H31C 109.5
H31B C31 H31C 109.5
C29 C32 H32A 109.5
C29 C32 H32B 109.5
H32A C32 H32B 109.5
C29 C32 H32C 109.5
H32A C32 H32C 109.5
H32B C32 H32C 109.5
C27 C33 C34 111.95(18)
C27 C33 C36 109.22(18)
C34 C33 C36 108.36(18)
C27 C33 C35 109.71(18)
C34 C33 C35 108.01(18)
C36 C33 C35 109.56(18)
C33 C34 H34A 109.5
C33 C34 H34B 109.5
H34A C34 H34B 109.5
C33 C34 H34C 109.5
H34A C34 H34C 109.5
H34B C34 H34C 109.5
C33 C35 H35A 109.5
C33 C35 H35B 109.5
H35A C35 H35B 109.5
C33 C35 H35C 109.5
H35A C35 H35C 109.5
H35B C35 H35C 109.5
C33 C36 H36A 109.5
C33 C36 H36B 109.5
H36A C36 H36B 109.5
C33 C36 H36C 109.5
H36A C36 H36C 109.5
H36B C36 H36C 109.5
O3 C37 C38 114.3(2)
O3 C37 H37A 108.7
C38 C37 H37A 108.7
O3 C37 H37B 108.7
C38 C37 H37B 108.7
H37A C37 H37B 107.6
N3 C38 C39 121.3(2)
N3 C38 C37 115.32(19)
C39 C38 C37 123.4(2)
C40 C39 C38 119.0(2)
C40 C39 H39 120.5
C38 C39 H39 120.5
C39 C40 C41 119.5(2)
C39 C40 H40 120.3
C41 C40 H40 120.3
C42 C41 C40 118.4(2)
C42 C41 H41 120.8
C40 C41 H41 120.8
N3 C42 C41 122.5(2)
N3 C42 H42 118.8
C41 C42 H42 118.8
C1 N1 C3 118.62(17)
C1 N1 In1 125.72(14)
C3 N1 In1 115.61(13)
C2 N2 C4 122.94(19)
C2 N2 In1 127.99(15)
C4 N2 In1 107.45(13)
C38 N3 C42 119.22(18)
C38 N3 In1 110.91(13)
C42 N3 In1 128.69(13)
C10 O1 In1 134.19(13)
C24 O2 In1 133.37(14)
C37 O3 In1 114.35(13)
O3 In1 O1 105.32(6)
O3 In1 O2 155.18(6)
O1 In1 O2 88.61(6)
O3 In1 N2 94.54(6)
O1 In1 N2 148.86(6)
O2 In1 N2 82.54(6)
O3 In1 N1 89.09(6)
O1 In1 N1 83.77(6)
O2 In1 N1 113.16(6)
N2 In1 N1 72.62(6)
O3 In1 N3 74.75(6)
O1 In1 N3 90.13(6)
O2 In1 N3 84.97(6)
N2 In1 N3 118.54(6)
N1 In1 N3 160.60(6)

loop_
_geom_bond_atom_site_label_1
_geom_bond_atom_site_label_2
_geom_bond_distance
C1 N1 1.278(3)
C1 C9 1.449(3)
C1 H1 0.9300
C2 N2 1.284(3)
C2 C23 1.447(3)
C2 H2 0.9300
C3 N1 1.481(3)
C3 C5 1.523(3)
C3 C4 1.554(3)
C3 H3 0.9800
C4 N2 1.473(3)
C4 C6 1.520(3)
C4 H4 0.9800
C5 C7 1.528(3)
C5 H5A 0.9700
C5 H5B 0.9700
C6 C8 1.533(3)
C6 H6A 0.9700
C6 H6B 0.9700
C7 C8 1.524(3)
C7 H7A 0.9700
C7 H7B 0.9700
C8 H8A 0.9700
C8 H8B 0.9700
C9 C14 1.411(3)
C9 C10 1.430(3)
C10 O1 1.308(2)
C10 C11 1.435(3)
C11 C12 1.383(3)
C11 C15 1.548(3)
C12 C13 1.418(3)
C12 H12 0.9300
C13 C14 1.370(3)
C13 C19 1.536(3)
C14 H14 0.9300
C15 C17 1.529(3)
C15 C18 1.535(3)
C15 C16 1.546(3)
C16 H16A 0.9600
C16 H16B 0.9600
C16 H16C 0.9600
C17 H17A 0.9600
C17 H17B 0.9600
C17 H17C 0.9600
C18 H18A 0.9600
C18 H18B 0.9600
C18 H18C 0.9600
C19 C22 1.519(3)
C19 C20 1.533(3)
C19 C21 1.533(3)
C20 H20A 0.9600
C20 H20B 0.9600
C20 H20C 0.9600
C21 H21A 0.9600
C21 H21B 0.9600
C21 H21C 0.9600
C22 H22A 0.9600
C22 H22B 0.9600
C22 H22C 0.9600
C23 C28 1.410(3)
C23 C24 1.429(3)
C24 O2 1.306(3)
C24 C25 1.444(3)
C25 C26 1.382(3)
C25 C29 1.539(3)
C26 C27 1.411(3)
C26 H26 0.9300
C27 C28 1.381(3)
C27 C33 1.524(3)
C28 H28 0.9300
C29 C32 1.532(3)
C29 C31 1.535(3)
C29 C30 1.541(3)
C30 H30A 0.9600
C30 H30B 0.9600
C30 H30C 0.9600
C31 H31A 0.9600
C31 H31B 0.9600
C31 H31C 0.9600
C32 H32A 0.9600
C32 H32B 0.9600
C32 H32C 0.9600
C33 C34 1.527(3)
C33 C36 1.543(3)
C33 C35 1.545(3)
C34 H34A 0.9600
C34 H34B 0.9600
C34 H34C 0.9600
C35 H35A 0.9600
C35 H35B 0.9600
C35 H35C 0.9600
C36 H36A 0.9600
C36 H36B 0.9600
C36 H36C 0.9600
C37 O3 1.387(3)
C37 C38 1.514(3)
C37 H37A 0.9700
C37 H37B 0.9700
C38 N3 1.339(3)
C38 C39 1.398(3)
C39 C40 1.377(3)
C39 H39 0.9300
C40 C41 1.389(3)
C40 H40 0.9300
C41 C42 1.376(3)
C41 H41 0.9300
C42 N3 1.347(3)
C42 H42 0.9300
N1 In1 2.2582(17)
N2 In1 2.2277(19)
N3 In1 2.2962(16)
O1 In1 2.0957(16)
O2 In1 2.1244(15)
O3 In1 2.0855(15)

loop_
_geom_torsion_atom_site_label_1
_geom_torsion_atom_site_label_2
_geom_torsion_atom_site_label_3
_geom_torsion_atom_site_label_4
_geom_torsion
N1 C3 C4 N2 -44.8(2)
C5 C3 C4 N2 -170.59(17)
N1 C3 C4 C6 -173.91(17)
C5 C3 C4 C6 60.3(2)
N1 C3 C5 C7 -179.29(18)
C4 C3 C5 C7 -57.1(2)
N2 C4 C6 C8 178.30(17)
C3 C4 C6 C8 -59.7(2)
C3 C5 C7 C8 54.9(3)
C5 C7 C8 C6 -54.9(3)
C4 C6 C8 C7 57.3(2)
N1 C1 C9 C14 -173.6(2)
N1 C1 C9 C10 5.1(3)
C14 C9 C10 O1 178.43(19)
C1 C9 C10 O1 -0.1(3)
C14 C9 C10 C11 -1.5(3)
C1 C9 C10 C11 179.95(19)
O1 C10 C11 C12 -179.55(18)
C9 C10 C11 C12 0.4(3)
O1 C10 C11 C15 -0.2(3)
C9 C10 C11 C15 179.69(18)
C10 C11 C12 C13 1.6(3)
C15 C11 C12 C13 -177.74(19)
C11 C12 C13 C14 -2.3(3)
C11 C12 C13 C19 177.78(19)
C12 C13 C14 C9 1.1(3)
C19 C13 C14 C9 -179.00(18)
C10 C9 C14 C13 0.8(3)
C1 C9 C14 C13 179.46(19)
C12 C11 C15 C17 -119.3(2)
C10 C11 C15 C17 61.4(2)
C12 C11 C15 C18 1.1(3)
C10 C11 C15 C18 -178.21(18)
C12 C11 C15 C16 119.5(2)
C10 C11 C15 C16 -59.8(3)
C14 C13 C19 C22 134.9(2)
C12 C13 C19 C22 -45.1(3)
C14 C13 C19 C20 -104.2(2)
C12 C13 C19 C20 75.7(2)
C14 C13 C19 C21 15.3(3)
C12 C13 C19 C21 -164.7(2)
N2 C2 C23 C28 170.2(2)
N2 C2 C23 C24 -15.3(3)
C28 C23 C24 O2 -176.25(19)
C2 C23 C24 O2 9.5(3)
C28 C23 C24 C25 5.0(3)
C2 C23 C24 C25 -169.20(19)
O2 C24 C25 C26 172.96(18)
C23 C24 C25 C26 -8.3(3)
O2 C24 C25 C29 -9.2(3)
C23 C24 C25 C29 169.54(18)
C24 C25 C26 C27 5.2(3)
C29 C25 C26 C27 -172.58(17)
C25 C26 C27 C28 1.5(3)
C25 C26 C27 C33 -179.85(19)
C26 C27 C28 C23 -5.1(3)
C33 C27 C28 C23 176.32(19)
C24 C23 C28 C27 1.8(3)
C2 C23 C28 C27 176.52(18)
C26 C25 C29 C32 6.5(3)
C24 C25 C29 C32 -171.26(18)
C26 C25 C29 C31 -114.2(2)
C24 C25 C29 C31 68.1(2)
C26 C25 C29 C30 124.9(2)
C24 C25 C29 C30 -52.8(2)
C28 C27 C33 C34 0.1(3)
C26 C27 C33 C34 -178.39(17)
C28 C27 C33 C36 -119.9(2)
C26 C27 C33 C36 61.6(2)
C28 C27 C33 C35 120.0(2)
C26 C27 C33 C35 -58.5(2)
O3 C37 C38 N3 9.2(3)
O3 C37 C38 C39 -170.0(2)
N3 C38 C39 C40 -0.9(3)
C37 C38 C39 C40 178.3(2)
C38 C39 C40 C41 -1.6(3)
C39 C40 C41 C42 2.7(3)
C40 C41 C42 N3 -1.4(3)
C9 C1 N1 C3 179.50(19)
C9 C1 N1 In1 -3.2(3)
C5 C3 N1 C1 -49.7(3)
C4 C3 N1 C1 -172.49(18)
C5 C3 N1 In1 132.72(15)
C4 C3 N1 In1 9.9(2)
C23 C2 N2 C4 167.7(2)
C23 C2 N2 In1 4.1(3)
C6 C4 N2 C2 17.5(3)
C3 C4 N2 C2 -106.5(2)
C6 C4 N2 In1 -176.01(14)
C3 C4 N2 In1 60.05(16)
C39 C38 N3 C42 2.3(3)
C37 C38 N3 C42 -176.95(19)
C39 C38 N3 In1 -166.36(17)
C37 C38 N3 In1 14.4(2)
C41 C42 N3 C38 -1.1(3)
C41 C42 N3 In1 165.25(16)
C9 C10 O1 In1 -6.5(3)
C11 C10 O1 In1 173.38(14)
C23 C24 O2 In1 7.4(3)
C25 C24 O2 In1 -173.86(13)
C38 C37 O3 In1 -31.1(3)
C37 O3 In1 O1 -56.95(17)
C37 O3 In1 O2 65.2(2)
C37 O3 In1 N2 147.27(16)
C37 O3 In1 N1 -140.24(17)
C37 O3 In1 N3 28.90(16)
C10 O1 In1 O3 -81.03(19)
C10 O1 In1 O2 119.79(19)
C10 O1 In1 N2 46.7(2)
C10 O1 In1 N1 6.30(19)
C10 O1 In1 N3 -155.24(19)
C24 O2 In1 O3 71.7(2)
C24 O2 In1 O1 -163.04(18)
C24 O2 In1 N2 -12.97(17)
C24 O2 In1 N1 -80.41(18)
C24 O2 In1 N3 106.71(18)
C2 N2 In1 O3 -148.26(17)
C4 N2 In1 O3 46.11(12)
C2 N2 In1 O1 81.7(2)
C4 N2 In1 O1 -83.98(17)
C2 N2 In1 O2 6.95(17)
C4 N2 In1 O2 -158.68(12)
C2 N2 In1 N1 124.13(18)
C4 N2 In1 N1 -41.51(12)
C2 N2 In1 N3 -73.16(18)
C4 N2 In1 N3 121.21(12)
C1 N1 In1 O3 104.18(18)
C3 N1 In1 O3 -78.43(14)
C1 N1 In1 O1 -1.34(17)
C3 N1 In1 O1 176.04(14)
C1 N1 In1 O2 -87.14(18)
C3 N1 In1 O2 90.24(14)
C1 N1 In1 N2 -160.78(19)
C3 N1 In1 N2 16.61(13)
C1 N1 In1 N3 71.0(3)
C3 N1 In1 N3 -111.6(2)
C38 N3 In1 O3 -23.35(14)
C42 N3 In1 O3 169.34(19)
C38 N3 In1 O1 82.51(15)
C42 N3 In1 O1 -84.80(19)
C38 N3 In1 O2 171.11(15)
C42 N3 In1 O2 3.80(19)
C38 N3 In1 N2 -110.21(15)
C42 N3 In1 N2 82.48(19)
C38 N3 In1 N1 11.2(3)
C42 N3 In1 N1 -156.12(19)
